data_4076726
loop_
_publ_author_name
'Ganesan, Mani'
'B\'erub\'e, Christian D.'
'Gambarotta, Sandro'
'Yap, Glenn P. A.'

_publ_section_title
;
 Effect of the Alkali-Metal Cation on the Bonding Mode of
 2,5-Dimethylpyrrole in Divalent Samarium and Ytterbium Complexes
;
_journal_issue 8
_journal_name_full Organometallics
_journal_page_first 1707
_journal_page_last 1713
_journal_paper_doi 10.1021/om0109915
_journal_volume 21
_journal_year 2002
_chemical_formula_sum 'C34 H56 Cl Li2 N3 O4 Sm'
_chemical_formula_weight 770.50
_chemical_name_systematic ?
_space_group_IT_number 2
_symmetry_cell_setting triclinic
_symmetry_space_group_name_Hall '-P 1'
_symmetry_space_group_name_H-M 'P -1'
_atom_sites_solution_hydrogens geom
_atom_sites_solution_primary direct
_atom_sites_solution_secondary difmap
_audit_creation_method SHELXL-97
_cell_angle_alpha 89.778(4)
_cell_angle_beta 81.829(4)
_cell_angle_gamma 66.946(4)
_cell_formula_units_Z 2
_cell_length_a 11.307(4)
_cell_length_b 13.137(5)
_cell_length_c 17.091(6)
_cell_measurement_reflns_used 'reflections from 60 data frames'
_cell_measurement_temperature 173(2)
_cell_measurement_theta_max 28.29
_cell_measurement_theta_min 1.47
_cell_volume 2308.5(14)
_computing_cell_refinement 'Bruker SMART'
_computing_data_collection 'Bruker SMART'
_computing_data_reduction 'Bruker SHELXTL'
_computing_molecular_graphics 'Bruker SHELXTL'
_computing_publication_material 'Bruker SHELXTL'
_computing_structure_refinement 'SHELXL-97 (Sheldrick, 1997)'
_computing_structure_solution 'SHELXS-97 (Sheldrick, 1990)'
_diffrn_ambient_temperature 173(2)
_diffrn_measured_fraction_theta_full 0.992
_diffrn_measured_fraction_theta_max 0.992
_diffrn_measurement_device_type 'CCD area detector'
_diffrn_measurement_method 'phi and omega scans'
_diffrn_radiation_monochromator graphite
_diffrn_radiation_source 'fine-focus sealed tube'
_diffrn_radiation_type MoK\a
_diffrn_radiation_wavelength 0.71073
_diffrn_reflns_av_R_equivalents 0.2535
_diffrn_reflns_av_sigmaI/netI 0.2323
_diffrn_reflns_limit_h_max 11
_diffrn_reflns_limit_h_min -11
_diffrn_reflns_limit_k_max 13
_diffrn_reflns_limit_k_min -13
_diffrn_reflns_limit_l_max 17
_diffrn_reflns_limit_l_min 0
_diffrn_reflns_number 17694
_diffrn_reflns_theta_full 20.82
_diffrn_reflns_theta_max 20.82
_diffrn_reflns_theta_min 2.02
_diffrn_standards_decay_% <1
_diffrn_standards_number '50 standard frames at start and end'
_exptl_absorpt_coefficient_mu 1.360
_exptl_absorpt_correction_T_max 0.928070
_exptl_absorpt_correction_T_min 0.546092
_exptl_absorpt_correction_type multi-scan
_exptl_absorpt_process_details 'Blessing,R., Acta Cryst. (1995) A51 33-38.'
_exptl_crystal_colour red
_exptl_crystal_density_diffrn 1.108
_exptl_crystal_density_method 'not measured'
_exptl_crystal_description plate
_exptl_crystal_F_000 796
_exptl_crystal_size_max 0.20
_exptl_crystal_size_mid 0.20
_exptl_crystal_size_min 0.04
_refine_diff_density_max 0.997
_refine_diff_density_min -1.296
_refine_diff_density_rms 0.176
_refine_ls_extinction_method none
_refine_ls_goodness_of_fit_ref 1.013
_refine_ls_hydrogen_treatment mixed
_refine_ls_matrix_type full
_refine_ls_number_parameters 406
_refine_ls_number_reflns 4811
_refine_ls_number_restraints 0
_refine_ls_restrained_S_all 1.013
_refine_ls_R_factor_all 0.1264
_refine_ls_R_factor_gt 0.0824
_refine_ls_shift/su_max 0.001
_refine_ls_shift/su_mean 0.000
_refine_ls_structure_factor_coef Fsqd
_refine_ls_weighting_details 'calc w=1/[\s^2^(Fo^2^)+(0.0800P)^2^+0.0000P] where P=(Fo^2^+2Fc^2^)/3'
_refine_ls_weighting_scheme calc
_refine_ls_wR_factor_gt 0.2028
_refine_ls_wR_factor_ref 0.2208
_reflns_number_gt 2721
_reflns_number_total 4811
_reflns_threshold_expression >2sigma(I)
_cod_data_source_file om0109915.cif
_cod_data_source_block sg277
_cod_depositor_comments
;
The following automatic conversions were performed:

'_symmetry_cell_setting' value 'Triclinic' changed to 'triclinic'
according to /home/saulius/struct/CIF-dictionaries/cif_core.dic
dictionary named 'cif_core.dic' version 2.4.1 from 2010-06-29.

Automatic conversion script
Id: cif_fix_values 1715 2011-07-08 13:25:40Z adriana 
;
_cod_original_cell_volume 2308(1)
_cod_original_sg_symbol_H-M P-1
_cod_database_code 4076726

loop_
_symmetry_equiv_pos_as_xyz
'x, y, z'
'-x, -y, -z'

loop_
_atom_site_label
_atom_site_type_symbol
_atom_site_fract_x
_atom_site_fract_y
_atom_site_fract_z
_atom_site_U_iso_or_equiv
_atom_site_adp_type
_atom_site_occupancy
_atom_site_symmetry_multiplicity
_atom_site_calc_flag
_atom_site_refinement_flags
Sm Sm 0.75852(9) 0.83010(8) 0.79201(6) 0.0386(4) Uani 1 1 d .
Cl Cl 0.9197(4) 0.7678(4) 0.6386(3) 0.0592(15) Uani 1 1 d .
Li1 Li 0.734(3) 0.833(2) 0.578(2) 0.055(9) Uani 1 1 d .
Li2 Li 0.951(3) 0.765(3) 0.9595(18) 0.055(9) Uani 1 1 d .
N1 N 0.5830(12) 0.8895(13) 0.6716(9) 0.045(4) Uani 1 1 d .
N2 N 0.8948(12) 0.9083(11) 0.8937(8) 0.039(4) Uani 1 1 d .
N3 N 0.8787(13) 0.6682(11) 0.9047(8) 0.035(4) Uani 1 1 d .
O1 O 0.7474(13) 0.9400(13) 0.5003(8) 0.081(5) Uani 1 1 d .
O2 O 0.7391(13) 0.7075(12) 0.5074(8) 0.078(5) Uani 1 1 d .
O3 O 0.8872(17) 0.7958(12) 1.0769(8) 0.081(5) Uani 1 1 d .
O4 O 1.1341(14) 0.6957(11) 0.9649(10) 0.090(5) Uani 1 1 d .
C1 C 0.5725(18) 1.0856(15) 0.6803(11) 0.057(6) Uani 1 1 d .
H1A H 0.6196 1.0633 0.6263 0.085 Uiso 1 1 calc R
H1B H 0.6256 1.1062 0.7126 0.085 Uiso 1 1 calc R
H1C H 0.4903 1.1491 0.6790 0.085 Uiso 1 1 calc R
C2 C 0.5437(19) 0.9856(14) 0.7175(15) 0.058(7) Uani 1 1 d .
C3 C 0.4782(17) 0.982(2) 0.7929(12) 0.064(7) Uani 1 1 d .
H3A H 0.4432 1.0382 0.8346 0.077 Uiso 1 1 calc R
C4 C 0.4769(17) 0.8751(18) 0.7918(13) 0.057(6) Uani 1 1 d .
H4A H 0.4394 0.8456 0.8346 0.069 Uiso 1 1 calc R
C5 C 0.5366(17) 0.8207(17) 0.7213(12) 0.048(5) Uani 1 1 d .
C6 C 0.547(2) 0.7140(17) 0.6926(11) 0.065(6) Uani 1 1 d .
H6A H 0.5114 0.6793 0.7353 0.097 Uiso 1 1 calc R
H6B H 0.6388 0.6667 0.6749 0.097 Uiso 1 1 calc R
H6C H 0.4984 0.7234 0.6482 0.097 Uiso 1 1 calc R
C7 C 0.6759(16) 1.0102(15) 0.9865(9) 0.055(6) Uani 1 1 d .
H7A H 0.5917 1.0700 0.9825 0.083 Uiso 1 1 calc R
H7B H 0.7145 1.0304 1.0286 0.083 Uiso 1 1 calc R
H7C H 0.6634 0.9418 0.9989 0.083 Uiso 1 1 calc R
C8 C 0.7665(17) 0.9919(15) 0.9077(11) 0.050(5) Uani 1 1 d .
C9 C 0.7489(19) 1.0511(14) 0.8405(12) 0.055(6) Uani 1 1 d .
H9A H 0.6722 1.1129 0.8336 0.065 Uiso 1 1 calc R
C10 C 0.8616(16) 1.0061(15) 0.7837(10) 0.043(5) Uani 1 1 d .
H10A H 0.8736 1.0295 0.7315 0.052 Uiso 1 1 calc R
C11 C 0.9513(15) 0.9214(13) 0.8185(10) 0.033(5) Uani 1 1 d .
C12 C 1.0905(17) 0.8502(16) 0.7880(11) 0.066(6) Uani 1 1 d .
H12A H 1.1139 0.8708 0.7346 0.099 Uiso 1 1 calc R
H12B H 1.1022 0.7722 0.7860 0.099 Uiso 1 1 calc R
H12C H 1.1464 0.8608 0.8232 0.099 Uiso 1 1 calc R
C13 C 0.6655(19) 0.7265(15) 0.9940(12) 0.074(7) Uani 1 1 d .
H13A H 0.7099 0.7539 1.0288 0.110 Uiso 1 1 calc R
H13B H 0.6402 0.6702 1.0205 0.110 Uiso 1 1 calc R
H13C H 0.5878 0.7881 0.9823 0.110 Uiso 1 1 calc R
C14 C 0.754(2) 0.6775(15) 0.9201(11) 0.052(6) Uani 1 1 d .
C15 C 0.729(2) 0.6265(17) 0.8485(14) 0.068(6) Uani 1 1 d .
H15A H 0.6487 0.6247 0.8404 0.081 Uiso 1 1 calc R
C16 C 0.843(2) 0.5833(14) 0.7975(13) 0.065(7) Uani 1 1 d .
H16A H 0.8571 0.5431 0.7486 0.078 Uiso 1 1 calc R
C17 C 0.937(2) 0.6090(14) 0.8302(14) 0.070(8) Uani 1 1 d .
C18 C 1.0773(16) 0.5759(15) 0.7985(11) 0.060(6) Uani 1 1 d .
H18A H 1.0970 0.5373 0.7464 0.089 Uiso 1 1 calc R
H18B H 1.1303 0.5266 0.8347 0.089 Uiso 1 1 calc R
H18C H 1.0970 0.6422 0.7937 0.089 Uiso 1 1 calc R
C19 C 0.867(2) 0.973(2) 0.4928(12) 0.104(9) Uani 1 1 d .
H19A H 0.8528 1.0318 0.5331 0.125 Uiso 1 1 calc R
H19B H 0.9470 0.9079 0.4988 0.125 Uiso 1 1 calc R
C20 C 0.874(2) 1.013(2) 0.4119(14) 0.102(9) Uani 1 1 d .
H20A H 0.9396 0.9537 0.3743 0.122 Uiso 1 1 calc R
H20B H 0.8992 1.0774 0.4112 0.122 Uiso 1 1 calc R
C21 C 0.731(2) 1.048(2) 0.3884(14) 0.116(11) Uani 1 1 d .
H21A H 0.6776 1.1278 0.4020 0.139 Uiso 1 1 calc R
H21B H 0.7356 1.0332 0.3310 0.139 Uiso 1 1 calc R
C22 C 0.674(2) 0.978(2) 0.4358(15) 0.111(10) Uani 1 1 d .
H22A H 0.5809 1.0219 0.4567 0.134 Uiso 1 1 calc R
H22B H 0.6797 0.9142 0.4026 0.134 Uiso 1 1 calc R
C23 C 0.651(2) 0.693(2) 0.4640(14) 0.102(9) Uani 1 1 d .
H23A H 0.5934 0.7653 0.4475 0.123 Uiso 1 1 calc R
H23B H 0.5965 0.6615 0.4978 0.123 Uiso 1 1 calc R
C24 C 0.718(2) 0.619(3) 0.3944(15) 0.163(16) Uani 1 1 d .
H24A H 0.7103 0.6602 0.3456 0.195 Uiso 1 1 calc R
H24B H 0.6830 0.5611 0.3898 0.195 Uiso 1 1 calc R
C25 C 0.861(2) 0.567(2) 0.4099(15) 0.121(11) Uani 1 1 d .
H25A H 0.8907 0.4859 0.4130 0.145 Uiso 1 1 calc R
H25B H 0.9189 0.5833 0.3672 0.145 Uiso 1 1 calc R
C26 C 0.859(2) 0.620(3) 0.4869(19) 0.23(2) Uani 1 1 d .
H26A H 0.8742 0.5656 0.5283 0.276 Uiso 1 1 calc R
H26B H 0.9295 0.6483 0.4822 0.276 Uiso 1 1 calc R
C27 C 0.916(3) 0.869(2) 1.1194(15) 0.111(10) Uani 1 1 d .
H27A H 0.8431 0.9424 1.1245 0.133 Uiso 1 1 calc R
H27B H 0.9948 0.8764 1.0917 0.133 Uiso 1 1 calc R
C28 C 0.938(4) 0.828(3) 1.1980(16) 0.146(13) Uani 1 1 d .
H28A H 1.0305 0.8067 1.2040 0.176 Uiso 1 1 calc R
H28B H 0.8832 0.8859 1.2396 0.176 Uiso 1 1 calc R
C29 C 0.908(3) 0.742(2) 1.2039(18) 0.125(12) Uani 1 1 d .
H29A H 0.8290 0.7585 1.2439 0.150 Uiso 1 1 calc R
H29B H 0.9798 0.6781 1.2210 0.150 Uiso 1 1 calc R
C30 C 0.884(4) 0.715(2) 1.1283(17) 0.162(17) Uani 1 1 d .
H30A H 0.9506 0.6417 1.1070 0.195 Uiso 1 1 calc R
H30B H 0.7975 0.7103 1.1337 0.195 Uiso 1 1 calc R
C31 C 1.225(3) 0.751(2) 0.9664(17) 0.105(9) Uani 1 1 d .
H31A H 1.2265 0.7929 0.9181 0.127 Uiso 1 1 calc R
H31B H 1.1961 0.8043 1.0131 0.127 Uiso 1 1 calc R
C32 C 1.343(3) 0.675(3) 0.970(3) 0.23(2) Uani 1 1 d .
H32A H 1.3789 0.6916 1.0155 0.277 Uiso 1 1 calc R
H32B H 1.4033 0.6699 0.9206 0.277 Uiso 1 1 calc R
C33 C 1.317(4) 0.559(3) 0.981(4) 0.30(4) Uani 1 1 d .
H33A H 1.3655 0.5050 0.9356 0.363 Uiso 1 1 calc R
H33B H 1.3465 0.5242 1.0302 0.363 Uiso 1 1 calc R
C34 C 1.200(3) 0.585(2) 0.9843(18) 0.112(10) Uani 1 1 d .
H34A H 1.1630 0.5755 1.0385 0.135 Uiso 1 1 calc R
H34B H 1.1850 0.5351 0.9474 0.135 Uiso 1 1 calc R

loop_
_atom_site_aniso_label
_atom_site_aniso_U_11
_atom_site_aniso_U_22
_atom_site_aniso_U_33
_atom_site_aniso_U_23
_atom_site_aniso_U_13
_atom_site_aniso_U_12
Sm 0.0448(6) 0.0341(6) 0.0353(6) 0.0099(4) -0.0125(4) -0.0119(4)
Cl 0.047(3) 0.082(4) 0.036(3) 0.005(3) -0.011(2) -0.011(3)
Li1 0.06(2) 0.027(18) 0.07(2) 0.005(17) -0.011(17) -0.020(15)
Li2 0.07(2) 0.06(2) 0.05(2) 0.034(18) -0.029(17) -0.035(18)
N1 0.036(9) 0.049(11) 0.053(11) 0.019(10) -0.019(7) -0.017(8)
N2 0.038(9) 0.031(9) 0.046(11) 0.011(8) -0.013(7) -0.011(7)
N3 0.049(10) 0.035(9) 0.037(10) 0.005(8) 0.000(7) -0.034(7)
O1 0.066(10) 0.149(15) 0.060(10) 0.061(10) -0.035(8) -0.068(10)
O2 0.059(10) 0.102(12) 0.068(10) -0.021(9) -0.016(8) -0.024(9)
O3 0.191(16) 0.047(10) 0.036(9) 0.005(8) -0.014(9) -0.080(10)
O4 0.086(11) 0.035(9) 0.173(16) 0.043(10) -0.088(11) -0.027(8)
C1 0.079(14) 0.054(14) 0.050(13) 0.018(11) -0.001(10) -0.044(11)
C2 0.060(13) 0.016(12) 0.10(2) -0.011(13) -0.065(13) 0.000(10)
C3 0.042(12) 0.09(2) 0.034(14) -0.013(13) -0.013(10) 0.002(12)
C4 0.055(13) 0.042(15) 0.059(17) 0.000(12) -0.015(11) 0.000(11)
C5 0.046(12) 0.067(15) 0.046(14) 0.001(14) -0.017(10) -0.036(11)
C6 0.100(17) 0.090(18) 0.049(14) 0.017(13) -0.028(11) -0.079(14)
C7 0.061(13) 0.062(14) 0.034(12) -0.006(10) 0.019(10) -0.023(10)
C8 0.064(14) 0.034(12) 0.045(14) 0.006(11) -0.011(11) -0.010(10)
C9 0.073(15) 0.022(11) 0.075(16) 0.003(12) -0.054(13) -0.011(10)
C10 0.041(12) 0.069(14) 0.016(10) 0.014(10) -0.016(9) -0.015(11)
C11 0.035(11) 0.034(11) 0.023(11) 0.001(9) 0.007(9) -0.012(9)
C12 0.071(15) 0.079(16) 0.066(15) 0.020(13) -0.016(11) -0.048(13)
C13 0.093(17) 0.040(13) 0.092(19) 0.011(13) -0.024(14) -0.028(12)
C14 0.074(16) 0.052(13) 0.031(13) 0.010(11) 0.024(11) -0.036(11)
C15 0.085(18) 0.055(15) 0.080(18) 0.039(14) -0.052(15) -0.033(13)
C16 0.081(17) 0.010(11) 0.078(17) -0.003(11) -0.025(14) 0.014(10)
C17 0.11(2) 0.015(11) 0.099(19) 0.011(12) -0.094(17) -0.015(12)
C18 0.030(12) 0.055(13) 0.084(16) 0.010(12) 0.001(10) -0.009(9)
C19 0.13(2) 0.15(3) 0.033(16) 0.042(16) 0.007(13) -0.065(19)
C20 0.11(2) 0.11(2) 0.09(2) -0.007(17) -0.033(15) -0.038(17)
C21 0.10(2) 0.19(3) 0.065(18) 0.08(2) -0.018(15) -0.07(2)
C22 0.062(17) 0.18(3) 0.09(2) 0.07(2) -0.018(15) -0.042(17)
C23 0.09(2) 0.13(2) 0.068(18) -0.018(17) -0.028(15) -0.021(17)
C24 0.08(2) 0.30(4) 0.08(2) -0.07(2) -0.015(15) -0.03(2)
C25 0.11(2) 0.11(2) 0.10(2) -0.048(17) -0.025(16) 0.018(16)
C26 0.062(19) 0.32(5) 0.18(3) -0.19(3) -0.052(19) 0.07(2)
C27 0.17(3) 0.10(2) 0.07(2) 0.022(18) -0.012(17) -0.05(2)
C28 0.29(4) 0.13(3) 0.07(2) 0.03(2) -0.08(2) -0.11(3)
C29 0.23(4) 0.07(2) 0.12(3) 0.031(18) -0.05(2) -0.10(2)
C30 0.37(5) 0.11(3) 0.10(2) 0.07(2) -0.15(3) -0.16(3)
C31 0.09(2) 0.10(2) 0.17(3) 0.065(19) -0.104(19) -0.065(19)
C32 0.11(3) 0.14(3) 0.47(7) 0.17(4) -0.09(4) -0.06(2)
C33 0.11(3) 0.13(3) 0.69(11) 0.25(5) -0.09(4) -0.05(2)
C34 0.09(2) 0.10(2) 0.20(3) 0.07(2) -0.11(2) -0.055(18)

loop_
_atom_type_symbol
_atom_type_description
_atom_type_scat_dispersion_real
_atom_type_scat_dispersion_imag
_atom_type_scat_source
C C 0.0033 0.0016 'International Tables Vol C Tables 4.2.6.8 and 6.1.1.4'
H H 0.0000 0.0000 'International Tables Vol C Tables 4.2.6.8 and 6.1.1.4'
Li Li -0.0003 0.0001 'International Tables Vol C Tables 4.2.6.8 and 6.1.1.4'
N N 0.0061 0.0033 'International Tables Vol C Tables 4.2.6.8 and 6.1.1.4'
O O 0.0106 0.0060 'International Tables Vol C Tables 4.2.6.8 and 6.1.1.4'
Cl Cl 0.1484 0.1585 'International Tables Vol C Tables 4.2.6.8 and 6.1.1.4'
Sm Sm -0.1638 3.4418 'International Tables Vol C Tables 4.2.6.8 and 6.1.1.4'

loop_
_geom_angle_atom_site_label_1
_geom_angle_atom_site_label_2
_geom_angle_atom_site_label_3
_geom_angle
Cl Sm N2 107.2(3)
Cl Sm N3 109.2(3)
N2 Sm N3 67.4(4)
Cl Sm C2 89.7(5)
N2 Sm C2 121.5(4)
N3 Sm C2 156.3(6)
Cl Sm C8 124.5(4)
N2 Sm C8 28.1(4)
N3 Sm C8 84.2(5)
C2 Sm C8 96.9(5)
Cl Sm C17 82.8(5)
N2 Sm C17 83.7(5)
N3 Sm C17 28.1(5)
C2 Sm C17 154.8(5)
C8 Sm C17 107.2(5)
Cl Sm N1 72.7(3)
N2 Sm N1 145.8(4)
N3 Sm N1 146.2(4)
C2 Sm N1 26.9(4)
C8 Sm N1 123.6(5)
C17 Sm N1 129.0(5)
Cl Sm C11 81.6(3)
N2 Sm C11 27.5(4)
N3 Sm C11 84.7(4)
C2 Sm C11 112.8(5)
C8 Sm C11 45.2(4)
C17 Sm C11 90.0(5)
N1 Sm C11 127.9(5)
Cl Sm C15 105.9(5)
N2 Sm C15 111.9(5)
N3 Sm C15 45.9(5)
C2 Sm C15 116.3(6)
C8 Sm C15 119.3(6)
C17 Sm C15 44.5(6)
N1 Sm C15 100.5(5)
C11 Sm C15 130.2(5)
Cl Sm C10 80.7(3)
N2 Sm C10 45.4(4)
N3 Sm C10 110.6(4)
C2 Sm C10 85.8(5)
C8 Sm C10 45.4(5)
C17 Sm C10 116.4(6)
N1 Sm C10 103.1(5)
C11 Sm C10 27.0(4)
C15 Sm C10 156.5(5)
Cl Sm C14 125.7(4)
N2 Sm C14 84.1(5)
N3 Sm C14 26.7(4)
C2 Sm C14 129.8(7)
C8 Sm C14 90.3(6)
C17 Sm C14 44.9(6)
N1 Sm C14 124.7(6)
C11 Sm C14 107.2(6)
C15 Sm C14 29.4(5)
C10 Sm C14 129.4(6)
Cl Sm C9 106.3(4)
N2 Sm C9 44.9(4)
N3 Sm C9 109.8(5)
C2 Sm C9 76.7(5)
C8 Sm C9 26.9(4)
C17 Sm C9 128.5(5)
N1 Sm C9 101.4(5)
C11 Sm C9 44.2(5)
C15 Sm C9 145.1(6)
C10 Sm C9 27.4(5)
C14 Sm C9 116.9(6)
Li1 Cl Sm 89.8(8)
O1 Li1 O2 101.7(16)
O1 Li1 N1 117.5(15)
O2 Li1 N1 116.1(16)
O1 Li1 Cl 109.4(14)
O2 Li1 Cl 107.8(13)
N1 Li1 Cl 104.0(15)
O1 Li1 Sm 129.9(14)
O2 Li1 Sm 127.4(13)
N1 Li1 Sm 52.7(8)
Cl Li1 Sm 51.3(7)
O4 Li2 O3 97.7(15)
O4 Li2 N3 114.8(17)
O3 Li2 N3 114.7(16)
O4 Li2 N2 114.8(16)
O3 Li2 N2 113.6(16)
N3 Li2 N2 101.9(14)
O4 Li2 Sm 133.5(14)
O3 Li2 Sm 128.9(13)
N3 Li2 Sm 51.0(8)
N2 Li2 Sm 50.9(8)
C2 N1 C5 103.4(16)
C2 N1 Li1 126.8(17)
C5 N1 Li1 125.3(15)
C2 N1 Sm 76.2(9)
C5 N1 Sm 77.1(9)
Li1 N1 Sm 93.5(10)
C11 N2 C8 107.2(13)
C11 N2 Li2 127.6(14)
C8 N2 Li2 121.9(14)
C11 N2 Sm 78.1(9)
C8 N2 Sm 77.3(10)
Li2 N2 Sm 94.7(10)
C14 N3 C17 108.5(16)
C14 N3 Li2 124.5(16)
C17 N3 Li2 124.1(16)
C14 N3 Sm 78.8(10)
C17 N3 Sm 77.1(9)
Li2 N3 Sm 96.0(9)
C22 O1 C19 112.0(15)
C22 O1 Li1 127.7(18)
C19 O1 Li1 119.1(15)
C26 O2 C23 108.6(18)
C26 O2 Li1 116.5(18)
C23 O2 Li1 134.2(16)
C27 O3 C30 105.6(18)
C27 O3 Li2 121.0(17)
C30 O3 Li2 123.3(19)
C34 O4 C31 106.9(16)
C34 O4 Li2 124.9(17)
C31 O4 Li2 127.1(17)
N1 C2 C3 113.5(19)
N1 C2 C1 118(2)
C3 C2 C1 128(2)
N1 C2 Sm 76.9(9)
C3 C2 Sm 79.0(11)
C1 C2 Sm 113.6(11)
C2 C3 C4 103.2(18)
C2 C3 Sm 73.7(10)
C4 C3 Sm 76.1(11)
C5 C4 C3 110.2(19)
C5 C4 Sm 76.0(11)
C3 C4 Sm 76.7(11)
C4 C5 N1 109.7(18)
C4 C5 C6 128(2)
N1 C5 C6 121.6(18)
C4 C5 Sm 77.9(11)
N1 C5 Sm 75.0(9)
C6 C5 Sm 117.7(12)
C9 C8 N2 106.8(15)
C9 C8 C7 130.0(17)
N2 C8 C7 123.1(16)
C9 C8 Sm 77.9(10)
N2 C8 Sm 74.6(9)
C7 C8 Sm 116.0(12)
C8 C9 C10 109.8(16)
C8 C9 Sm 75.2(10)
C10 C9 Sm 75.7(10)
C11 C10 C9 106.5(15)
C11 C10 Sm 76.1(11)
C9 C10 Sm 76.9(10)
C10 C11 N2 109.6(13)
C10 C11 C12 129.9(16)
N2 C11 C12 120.4(15)
C10 C11 Sm 76.9(11)
N2 C11 Sm 74.5(9)
C12 C11 Sm 116.1(11)
N3 C14 C13 124(2)
N3 C14 C15 106.4(15)
C13 C14 C15 129(2)
N3 C14 Sm 74.6(9)
C13 C14 Sm 117.0(12)
C15 C14 Sm 75.0(10)
C16 C15 C14 108(2)
C16 C15 Sm 78.5(12)
C14 C15 Sm 75.6(10)
C15 C16 C17 108(2)
C15 C16 Sm 75.1(11)
C17 C16 Sm 74.1(10)
C16 C17 N3 109(2)
C16 C17 C18 128(2)
N3 C17 C18 122.4(17)
C16 C17 Sm 78.5(10)
N3 C17 Sm 74.8(9)
C18 C17 Sm 116.4(13)
C20 C19 O1 104(2)
C19 C20 C21 106(2)
C22 C21 C20 105(2)
O1 C22 C21 107(2)
O2 C23 C24 111(2)
C23 C24 C25 103(2)
C26 C25 C24 104.9(18)
O2 C26 C25 108(2)
O3 C27 C28 109(2)
C29 C28 C27 107(3)
C28 C29 C30 109(3)
O3 C30 C29 109(2)
C32 C31 O4 109(2)
C31 C32 C33 103(3)
C34 C33 C32 106(3)
C33 C34 O4 113(3)

loop_
_geom_bond_atom_site_label_1
_geom_bond_atom_site_label_2
_geom_bond_distance
Sm Cl 2.891(4)
Sm N2 2.910(14)
Sm N3 2.920(13)
Sm C2 2.944(16)
Sm C8 2.945(18)
Sm C17 2.949(17)
Sm N1 2.953(14)
Sm C11 2.955(17)
Sm C15 2.963(19)
Sm C10 2.964(19)
Sm C14 2.971(17)
Sm C9 2.979(17)
Cl Li1 2.33(3)
Li1 O1 1.96(3)
Li1 O2 2.03(3)
Li1 N1 2.06(3)
Li2 O4 1.92(3)
Li2 O3 2.02(3)
Li2 N3 2.05(4)
Li2 N2 2.12(3)
N1 C2 1.37(2)
N1 C5 1.43(2)
N2 C11 1.393(18)
N2 C8 1.42(2)
N3 C14 1.36(2)
N3 C17 1.42(2)
O1 C22 1.45(3)
O1 C19 1.56(3)
O2 C26 1.39(2)
O2 C23 1.39(3)
O3 C27 1.37(3)
O3 C30 1.39(3)
O4 C34 1.41(3)
O4 C31 1.48(2)
C1 C2 1.58(2)
C2 C3 1.40(3)
C3 C4 1.41(3)
C4 C5 1.35(2)
C5 C6 1.44(2)
C7 C8 1.53(2)
C8 C9 1.38(2)
C9 C10 1.41(2)
C10 C11 1.38(2)
C11 C12 1.50(2)
C13 C14 1.47(2)
C14 C15 1.50(3)
C15 C16 1.36(3)
C16 C17 1.41(3)
C17 C18 1.49(3)
C19 C20 1.48(3)
C20 C21 1.62(3)
C21 C22 1.49(3)
C23 C24 1.45(3)
C24 C25 1.55(3)
C25 C26 1.49(3)
C27 C28 1.46(3)
C28 C29 1.31(3)
C29 C30 1.43(3)
C31 C32 1.33(3)
C32 C33 1.67(4)
C33 C34 1.23(3)
